data_4518636
loop_
_publ_author_name
'Yan, Siyu'
'Tang, Kaixin'
'Lin, Yuejian'
'Ren, Yuanhang'
'Tian, Wanli'
'Chen, Hua'
'Lin, Tingting'
'Qiu, Longzhen'
'Pan, Xiaoyong'
'Wang, Weizhi'

_publ_section_title
;
 Light-Emitting Diodes with Manganese Halide Tetrahedron Embedded in
 Anti-Perovskites
;
_journal_name_full 'ACS Energy Letters'
_journal_page_first 1901
_journal_page_last 1911
_journal_paper_doi 10.1021/acsenergylett.1c00250
_journal_year 2021
_chemical_formula_sum 'Br2 Cl3 Cs3 Mn'
_chemical_formula_weight 719.84
_space_group_crystal_system tetragonal
_space_group_IT_number 140
_space_group_name_Hall '-I 4 2c'
_space_group_name_H-M_alt 'I 4/m c m'
_audit_creation_method SHELXL-2016/6
_cell_angle_alpha 90
_cell_angle_beta 90
_cell_angle_gamma 90
_cell_formula_units_Z 4
_cell_length_a 9.4660(11)
_cell_length_b 9.4660(11)
_cell_length_c 14.999(4)
_cell_measurement_reflns_used 9342
_cell_measurement_temperature 298(2)
_cell_measurement_theta_max 26.54
_cell_measurement_theta_min 2.72
_cell_volume 1344.0(4)
_computing_cell_refinement 'Bruker SAINT'
_computing_data_collection 'Bruker APEX2'
_computing_data_reduction 'Bruker SAINT'
_computing_molecular_graphics 'Bruker SHELXTL'
_computing_publication_material 'Bruker SHELXTL'
_computing_structure_refinement 'SHELXL-2016/6 (Sheldrick, 2016)'
_computing_structure_solution 'SHELXT 2018/2 (Sheldrick, 2018)'
_diffrn_ambient_temperature 298(2)
_diffrn_measured_fraction_theta_full 1.000
_diffrn_measured_fraction_theta_max 1.000
_diffrn_measurement_device_type 'Bruker APEX-II CCD'
_diffrn_measurement_method '\f and \w scans'
_diffrn_radiation_type MoK\a
_diffrn_radiation_wavelength 0.71073
_diffrn_reflns_av_R_equivalents 0.1236
_diffrn_reflns_av_unetI/netI 0.0212
_diffrn_reflns_Laue_measured_fraction_full 1.000
_diffrn_reflns_Laue_measured_fraction_max 1.000
_diffrn_reflns_limit_h_max 11
_diffrn_reflns_limit_h_min -11
_diffrn_reflns_limit_k_max 11
_diffrn_reflns_limit_k_min -11
_diffrn_reflns_limit_l_max 18
_diffrn_reflns_limit_l_min -18
_diffrn_reflns_number 27981
_diffrn_reflns_point_group_measured_fraction_full 1.000
_diffrn_reflns_point_group_measured_fraction_max 1.000
_diffrn_reflns_theta_full 25.242
_diffrn_reflns_theta_max 26.636
_diffrn_reflns_theta_min 2.716
_exptl_absorpt_coefficient_mu 15.475
_exptl_absorpt_correction_T_max 0.207
_exptl_absorpt_correction_T_min 0.083
_exptl_absorpt_correction_type multi-scan
_exptl_absorpt_process_details sadabs
_exptl_crystal_colour yellow
_exptl_crystal_density_diffrn 3.558
_exptl_crystal_description block
_exptl_crystal_F_000 1244
_exptl_crystal_size_max 0.300
_exptl_crystal_size_mid 0.270
_exptl_crystal_size_min 0.120
_refine_diff_density_max 0.703
_refine_diff_density_min -1.128
_refine_diff_density_rms 0.176
_refine_ls_extinction_coef 0.0062(3)
_refine_ls_extinction_expression Fc^*^=kFc[1+0.001xFc^2^\l^3^/sin(2\q)]^-1/4^
_refine_ls_extinction_method 'SHELXL-2016/6 (Sheldrick 2016)'
_refine_ls_goodness_of_fit_ref 1.181
_refine_ls_hydrogen_treatment undef
_refine_ls_matrix_type full
_refine_ls_number_parameters 18
_refine_ls_number_reflns 405
_refine_ls_number_restraints 0
_refine_ls_restrained_S_all 1.181
_refine_ls_R_factor_all 0.0278
_refine_ls_R_factor_gt 0.0267
_refine_ls_shift/su_max 0.000
_refine_ls_shift/su_mean 0.000
_refine_ls_structure_factor_coef Fsqd
_refine_ls_weighting_details 'w=1/[\s^2^(Fo^2^)+(0.0299P)^2^+11.8778P] where P=(Fo^2^+2Fc^2^)/3'
_refine_ls_weighting_scheme calc
_refine_ls_wR_factor_gt 0.0671
_refine_ls_wR_factor_ref 0.0677
_reflns_Friedel_coverage 0.000
_reflns_number_gt 394
_reflns_number_total 405
_reflns_threshold_expression 'I > 2\s(I)'
_cod_data_source_file nz1c00250_si_006.cif
_cod_data_source_block mo_200909ca_a
_cod_original_cell_volume 1344.0(5)
_cod_database_code 4518636
_shelx_shelxl_version_number 2016/6
_shelx_space_group_comment
; 
The symmetry employed for this shelxl refinement is uniquely defined 
by the following loop, which should always be used as a source of 
symmetry information in preference to the above space-group names. 
They are only intended as comments. 
;
_shelx_estimated_absorpt_t_min 0.090
_shelx_estimated_absorpt_t_max 0.258

loop_
_space_group_symop_operation_xyz
'x, y, z'
'-x, -y, z'
'-y, x, z'
'y, -x, z'
'-x, y, -z+1/2'
'x, -y, -z+1/2'
'y, x, -z+1/2'
'-y, -x, -z+1/2'
'x+1/2, y+1/2, z+1/2'
'-x+1/2, -y+1/2, z+1/2'
'-y+1/2, x+1/2, z+1/2'
'y+1/2, -x+1/2, z+1/2'
'-x+1/2, y+1/2, -z+1'
'x+1/2, -y+1/2, -z+1'
'y+1/2, x+1/2, -z+1'
'-y+1/2, -x+1/2, -z+1'
'-x, -y, -z'
'x, y, -z'
'y, -x, -z'
'-y, x, -z'
'x, -y, z-1/2'
'-x, y, z-1/2'
'-y, -x, z-1/2'
'y, x, z-1/2'
'-x+1/2, -y+1/2, -z+1/2'
'x+1/2, y+1/2, -z+1/2'
'y+1/2, -x+1/2, -z+1/2'
'-y+1/2, x+1/2, -z+1/2'
'x+1/2, -y+1/2, z'
'-x+1/2, y+1/2, z'
'-y+1/2, -x+1/2, z'
'y+1/2, x+1/2, z'

loop_
_atom_site_label
_atom_site_type_symbol
_atom_site_fract_x
_atom_site_fract_y
_atom_site_fract_z
_atom_site_U_iso_or_equiv
_atom_site_adp_type
_atom_site_occupancy
_atom_site_site_symmetry_order
_atom_site_calc_flag
_atom_site_refinement_flags_posn
_atom_site_refinement_flags_adp
_atom_site_refinement_flags_occupancy
_atom_site_disorder_assembly
_atom_site_disorder_group
Cs1 Cs 0.16272(4) 0.33728(4) 0.500000 0.0271(3) Uani 1 4 d S T P . .
Cs2 Cs 0.500000 0.500000 0.750000 0.0407(4) Uani 1 8 d S T P . .
Br1 Br 0.500000 0.500000 0.500000 0.0323(4) Uani 1 8 d S T P . .
Mn1 Mn 0.500000 0.000000 0.750000 0.0233(5) Uani 1 8 d S T P . .
Cl1 Cl 0.35577(11) 0.14423(11) 0.65523(11) 0.0389(4) Uani 0.75 2 d S T P . .
Br2 Br 0.35577(11) 0.14423(11) 0.65523(11) 0.0389(4) Uani 0.25 2 d S T P . .

loop_
_atom_site_aniso_label
_atom_site_aniso_U_11
_atom_site_aniso_U_22
_atom_site_aniso_U_33
_atom_site_aniso_U_23
_atom_site_aniso_U_13
_atom_site_aniso_U_12
Cs1 0.0191(3) 0.0191(3) 0.0433(4) 0.000 0.000 0.0007(2)
Cs2 0.0413(4) 0.0413(4) 0.0394(6) 0.000 0.000 0.000
Br1 0.0224(5) 0.0224(5) 0.0519(9) 0.000 0.000 0.000
Mn1 0.0233(7) 0.0233(7) 0.0234(9) 0.000 0.000 0.000
Cl1 0.0373(5) 0.0373(5) 0.0422(8) 0.0094(4) -0.0094(4) 0.0118(6)
Br2 0.0373(5) 0.0373(5) 0.0422(8) 0.0094(4) -0.0094(4) 0.0118(6)

loop_
_atom_type_symbol
_atom_type_description
_atom_type_scat_dispersion_real
_atom_type_scat_dispersion_imag
_atom_type_scat_source
Br Br -0.2901 2.4595 'International Tables Vol C Tables 4.2.6.8 and 6.1.1.4'
Cl Cl 0.1484 0.1585 'International Tables Vol C Tables 4.2.6.8 and 6.1.1.4'
Cs Cs -0.3680 2.1192 'International Tables Vol C Tables 4.2.6.8 and 6.1.1.4'
Mn Mn 0.3368 0.7283 'International Tables Vol C Tables 4.2.6.8 and 6.1.1.4'

loop_
_geom_angle_atom_site_label_1
_geom_angle_atom_site_label_2
_geom_angle_atom_site_label_3
_geom_angle
_geom_angle_site_symmetry_1
_geom_angle_site_symmetry_3
_geom_angle_publ_flag
Cl1 Cs1 Cl1 84.03(6) . 18_556 ?
Cl1 Cs1 Br1 75.825(10) . . ?
Cl1 Cs1 Br1 75.825(10) 18_556 . ?
Cl1 Cs1 Br1 75.825(10) . 13_545 ?
Cl1 Cs1 Br1 75.825(10) 18_556 13_545 ?
Br1 Cs1 Br1 141.510(17) . 13_545 ?
Cl1 Cs1 Cl1 148.461(18) . 20_556 ?
Cl1 Cs1 Cl1 90.92(4) 18_556 20_556 ?
Br1 Cs1 Cl1 132.97(2) . 20_556 ?
Br1 Cs1 Cl1 72.758(18) 13_545 20_556 ?
Cl1 Cs1 Cl1 90.92(4) . 4_565 ?
Cl1 Cs1 Cl1 148.461(18) 18_556 4_565 ?
Br1 Cs1 Cl1 72.758(18) . 4_565 ?
Br1 Cs1 Cl1 132.97(2) 13_545 4_565 ?
Cl1 Cs1 Cl1 108.48(3) 20_556 4_565 ?
Cl1 Cs1 Cl1 148.461(18) . 19_566 ?
Cl1 Cs1 Cl1 90.92(4) 18_556 19_566 ?
Br1 Cs1 Cl1 72.758(18) . 19_566 ?
Br1 Cs1 Cl1 132.97(2) 13_545 19_566 ?
Cl1 Cs1 Cl1 62.39(4) 20_556 19_566 ?
Cl1 Cs1 Cl1 77.31(4) 4_565 19_566 ?
Cl1 Cs1 Cl1 90.92(4) . 3 ?
Cl1 Cs1 Cl1 148.461(18) 18_556 3 ?
Br1 Cs1 Cl1 132.97(2) . 3 ?
Br1 Cs1 Cl1 72.758(18) 13_545 3 ?
Cl1 Cs1 Cl1 77.31(4) 20_556 3 ?
Cl1 Cs1 Cl1 62.39(4) 4_565 3 ?
Cl1 Cs1 Cl1 108.48(3) 19_566 3 ?
Cl1 Cs1 Mn1 78.14(3) . 25_556 ?
Cl1 Cs1 Mn1 162.17(3) 18_556 25_556 ?
Br1 Cs1 Mn1 99.530(3) . 25_556 ?
Br1 Cs1 Mn1 99.530(3) 13_545 25_556 ?
Cl1 Cs1 Mn1 104.27(3) 20_556 25_556 ?
Cl1 Cs1 Mn1 33.52(2) 4_565 25_556 ?
Cl1 Cs1 Mn1 104.27(3) 19_566 25_556 ?
Cl1 Cs1 Mn1 33.52(2) 3 25_556 ?
Cl1 Cs1 Mn1 162.17(3) . 9_454 ?
Cl1 Cs1 Mn1 78.14(3) 18_556 9_454 ?
Br1 Cs1 Mn1 99.530(3) . 9_454 ?
Br1 Cs1 Mn1 99.530(3) 13_545 9_454 ?
Cl1 Cs1 Mn1 33.52(2) 20_556 9_454 ?
Cl1 Cs1 Mn1 104.27(3) 4_565 9_454 ?
Cl1 Cs1 Mn1 33.52(2) 19_566 9_454 ?
Cl1 Cs1 Mn1 104.27(3) 3 9_454 ?
Mn1 Cs1 Mn1 119.693(19) 25_556 9_454 ?
Cl1 Cs1 Cs1 137.98(3) . 17_566 ?
Cl1 Cs1 Cs1 137.98(3) 18_556 17_566 ?
Br1 Cs1 Cs1 109.245(9) . 17_566 ?
Br1 Cs1 Cs1 109.245(9) 13_545 17_566 ?
Cl1 Cs1 Cs1 54.240(17) 20_556 17_566 ?
Cl1 Cs1 Cs1 54.240(17) 4_565 17_566 ?
Cl1 Cs1 Cs1 54.240(17) 19_566 17_566 ?
Cl1 Cs1 Cs1 54.240(17) 3 17_566 ?
Mn1 Cs1 Cs1 59.846(10) 25_556 17_566 ?
Mn1 Cs1 Cs1 59.846(10) 9_454 17_566 ?
Br1 Cs2 Br1 180.0 5_656 . ?
Br1 Cs2 Cl1 68.64(2) 5_656 26_556 ?
Br1 Cs2 Cl1 111.36(2) . 26_556 ?
Br1 Cs2 Cl1 68.64(2) 5_656 28_556 ?
Br1 Cs2 Cl1 111.36(2) . 28_556 ?
Cl1 Cs2 Cl1 82.375(15) 26_556 28_556 ?
Br1 Cs2 Cl1 111.36(2) 5_656 4_565 ?
Br1 Cs2 Cl1 68.64(2) . 4_565 ?
Cl1 Cs2 Cl1 139.04(4) 26_556 4_565 ?
Cl1 Cs2 Cl1 61.88(4) 28_556 4_565 ?
Br1 Cs2 Cl1 111.36(2) 5_656 2_665 ?
Br1 Cs2 Cl1 68.64(2) . 2_665 ?
Cl1 Cs2 Cl1 61.88(4) 26_556 2_665 ?
Cl1 Cs2 Cl1 60.67(4) 28_556 2_665 ?
Cl1 Cs2 Cl1 82.375(15) 4_565 2_665 ?
Br1 Cs2 Cl1 68.64(2) 5_656 25_556 ?
Br1 Cs2 Cl1 111.36(2) . 25_556 ?
Cl1 Cs2 Cl1 137.28(4) 26_556 25_556 ?
Cl1 Cs2 Cl1 82.375(15) 28_556 25_556 ?
Cl1 Cs2 Cl1 60.67(4) 4_565 25_556 ?
Cl1 Cs2 Cl1 137.45(4) 2_665 25_556 ?
Br1 Cs2 Cl1 68.64(2) 5_656 27_556 ?
Br1 Cs2 Cl1 111.36(2) . 27_556 ?
Cl1 Cs2 Cl1 82.375(15) 26_556 27_556 ?
Cl1 Cs2 Cl1 137.28(4) 28_556 27_556 ?
Cl1 Cs2 Cl1 137.45(4) 4_565 27_556 ?
Cl1 Cs2 Cl1 139.04(4) 2_665 27_556 ?
Cl1 Cs2 Cl1 82.375(15) 25_556 27_556 ?
Br1 Cs2 Cl1 111.36(2) 5_656 3_655 ?
Br1 Cs2 Cl1 68.64(2) . 3_655 ?
Cl1 Cs2 Cl1 60.67(4) 26_556 3_655 ?
Cl1 Cs2 Cl1 137.45(4) 28_556 3_655 ?
Cl1 Cs2 Cl1 137.28(4) 4_565 3_655 ?
Cl1 Cs2 Cl1 82.375(15) 2_665 3_655 ?
Cl1 Cs2 Cl1 139.04(4) 25_556 3_655 ?
Cl1 Cs2 Cl1 61.88(4) 27_556 3_655 ?
Br1 Cs2 Cl1 111.36(2) 5_656 . ?
Br1 Cs2 Cl1 68.64(2) . . ?
Cl1 Cs2 Cl1 137.45(4) 26_556 . ?
Cl1 Cs2 Cl1 139.04(4) 28_556 . ?
Cl1 Cs2 Cl1 82.375(15) 4_565 . ?
Cl1 Cs2 Cl1 137.28(4) 2_665 . ?
Cl1 Cs2 Cl1 61.88(4) 25_556 . ?
Cl1 Cs2 Cl1 60.67(4) 27_556 . ?
Cl1 Cs2 Cl1 82.375(15) 3_655 . ?
Br1 Cs2 Cs1 136.609(8) 5_656 . ?
Br1 Cs2 Cs1 43.391(9) . . ?
Cl1 Cs2 Cs1 154.58(2) 26_556 . ?
Cl1 Cs2 Cs1 107.81(2) 28_556 . ?
Cl1 Cs2 Cs1 46.03(2) 4_565 . ?
Cl1 Cs2 Cs1 102.09(2) 2_665 . ?
Cl1 Cs2 Cs1 68.05(3) 25_556 . ?
Cl1 Cs2 Cs1 102.92(2) 27_556 . ?
Cl1 Cs2 Cs1 99.49(2) 3_655 . ?
Cl1 Cs2 Cs1 42.37(2) . . ?
Cs1 Br1 Cs1 180.0 . 17_666 ?
Cs1 Br1 Cs1 90.0 . 19_566 ?
Cs1 Br1 Cs1 90.0 17_666 19_566 ?
Cs1 Br1 Cs1 90.0 . 3_655 ?
Cs1 Br1 Cs1 90.0 17_666 3_655 ?
Cs1 Br1 Cs1 180.0 19_566 3_655 ?
Cs1 Br1 Cs2 90.0 . 17_666 ?
Cs1 Br1 Cs2 90.0 17_666 17_666 ?
Cs1 Br1 Cs2 90.0 19_566 17_666 ?
Cs1 Br1 Cs2 90.0 3_655 17_666 ?
Cs1 Br1 Cs2 90.0 . . ?
Cs1 Br1 Cs2 90.0 17_666 . ?
Cs1 Br1 Cs2 90.0 19_566 . ?
Cs1 Br1 Cs2 90.0 3_655 . ?
Cs2 Br1 Cs2 180.0 17_666 . ?
Cl1 Mn1 Cl1 110.58(4) 27_556 2_655 ?
Cl1 Mn1 Cl1 107.28(8) 27_556 28_546 ?
Cl1 Mn1 Cl1 110.58(4) 2_655 28_546 ?
Cl1 Mn1 Cl1 110.58(4) 27_556 . ?
Cl1 Mn1 Cl1 107.28(8) 2_655 . ?
Cl1 Mn1 Cl1 110.58(4) 28_546 . ?
Cl1 Mn1 Cs1 156.51(4) 27_556 19_556 ?
Cl1 Mn1 Cs1 59.16(3) 2_655 19_556 ?
Cl1 Mn1 Cs1 96.21(4) 28_546 19_556 ?
Cl1 Mn1 Cs1 59.16(3) . 19_556 ?
Cl1 Mn1 Cs1 59.16(3) 27_556 25_556 ?
Cl1 Mn1 Cs1 156.51(4) 2_655 25_556 ?
Cl1 Mn1 Cs1 59.16(3) 28_546 25_556 ?
Cl1 Mn1 Cs1 96.21(4) . 25_556 ?
Cs1 Mn1 Cs1 138.390(13) 19_556 25_556 ?
Cl1 Mn1 Cs1 59.16(3) 27_556 9_545 ?
Cl1 Mn1 Cs1 96.21(4) 2_655 9_545 ?
Cl1 Mn1 Cs1 59.16(3) 28_546 9_545 ?
Cl1 Mn1 Cs1 156.51(4) . 9_545 ?
Cs1 Mn1 Cs1 138.390(13) 19_556 9_545 ?
Cs1 Mn1 Cs1 60.307(19) 25_556 9_545 ?
Cl1 Mn1 Cs1 96.21(4) 27_556 3_655 ?
Cl1 Mn1 Cs1 59.16(3) 2_655 3_655 ?
Cl1 Mn1 Cs1 156.51(4) 28_546 3_655 ?
Cl1 Mn1 Cs1 59.16(3) . 3_655 ?
Cs1 Mn1 Cs1 60.31(2) 19_556 3_655 ?
Cs1 Mn1 Cs1 138.390(13) 25_556 3_655 ?
Cs1 Mn1 Cs1 138.390(13) 9_545 3_655 ?
Mn1 Cl1 Cs1 174.34(7) . . ?
Mn1 Cl1 Cs1 87.32(4) . 19_556 ?
Cs1 Cl1 Cs1 88.09(3) . 19_556 ?
Mn1 Cl1 Cs1 87.32(4) . 3_655 ?
Cs1 Cl1 Cs1 88.09(3) . 3_655 ?
Cs1 Cl1 Cs1 71.52(4) 19_556 3_655 ?
Mn1 Cl1 Cs2 94.37(3) . . ?
Cs1 Cl1 Cs2 88.52(2) . . ?
Cs1 Cl1 Cs2 156.45(4) 19_556 . ?
Cs1 Cl1 Cs2 85.082(13) 3_655 . ?
Mn1 Cl1 Cs2 94.37(3) . 25_556 ?
Cs1 Cl1 Cs2 88.52(2) . 25_556 ?
Cs1 Cl1 Cs2 85.082(13) 19_556 25_556 ?
Cs1 Cl1 Cs2 156.45(4) 3_655 25_556 ?
Cs2 Cl1 Cs2 118.12(4) . 25_556 ?

loop_
_geom_bond_atom_site_label_1
_geom_bond_atom_site_label_2
_geom_bond_distance
_geom_bond_site_symmetry_2
_geom_bond_publ_flag
Cs1 Cl1 3.4785(15) . ?
Cs1 Cl1 3.4786(15) 18_556 ?
Cs1 Br1 3.5448(5) . ?
Cs1 Br1 3.5448(5) 13_545 ?
Cs1 Cl1 3.7275(15) 20_556 ?
Cs1 Cl1 3.7275(15) 4_565 ?
Cs1 Cl1 3.7275(15) 19_566 ?
Cs1 Cl1 3.7275(15) 3 ?
Cs1 Mn1 4.3366(9) 25_556 ?
Cs1 Mn1 4.3366(9) 9_454 ?
Cs1 Cs1 4.3567(12) 17_566 ?
Cs2 Br1 3.7498(10) 5_656 ?
Cs2 Br1 3.7497(10) . ?
Cs2 Cl1 3.9020(10) 26_556 ?
Cs2 Cl1 3.9020(10) 28_556 ?
Cs2 Cl1 3.9020(10) 4_565 ?
Cs2 Cl1 3.9020(10) 2_665 ?
Cs2 Cl1 3.9020(10) 25_556 ?
Cs2 Cl1 3.9020(10) 27_556 ?
Cs2 Cl1 3.9020(10) 3_655 ?
Cs2 Cl1 3.9020(10) . ?
Mn1 Cl1 2.3975(14) 27_556 ?
Mn1 Cl1 2.3975(13) 2_655 ?
Mn1 Cl1 2.3975(14) 28_546 ?
Mn1 Cl1 2.3975(13) . ?
